data_2234276
loop_
_publ_author_name
'Yousuf, Sammer'
'Zeb, Aurang'
'Basha, Fatima Z.'

_publ_section_title
;
 2-(2-Methyl-5-nitro-1<i>H</i>-imidazol-1-yl)ethyl 4-fluorobenzoate
;
_journal_coeditor_code IS5064
_journal_issue 4
_journal_name_full 'Acta Crystallographica Section E'
_journal_page_first o952
_journal_paper_doi 10.1107/S1600536812006319
_journal_volume 68
_journal_year 2012
_chemical_formula_iupac 'C13 H12 F N3 O4'
_chemical_formula_moiety 'C13 H12 F N3 O4'
_chemical_formula_sum 'C13 H12 F N3 O4'
_chemical_formula_weight 293.26
_chemical_name_systematic
;
2-(2-Methyl-5-nitro-1<i>H</i>-imidazol-1-yl)ethyl 4-fluorobenzoate
;
_space_group_IT_number 9
_symmetry_cell_setting monoclinic
_symmetry_space_group_name_Hall 'C -2yc'
_symmetry_space_group_name_H-M 'C 1 c 1'
_atom_sites_solution_hydrogens geom
_atom_sites_solution_primary direct
_atom_sites_solution_secondary difmap
_audit_creation_method SHELXL97
_cell_angle_alpha 90.00
_cell_angle_beta 99.684(3)
_cell_angle_gamma 90.00
_cell_formula_units_Z 4
_cell_length_a 8.9669(12)
_cell_length_b 18.784(2)
_cell_length_c 7.8288(10)
_cell_measurement_reflns_used 2305
_cell_measurement_temperature 273(2)
_cell_measurement_theta_max 27.99
_cell_measurement_theta_min 2.55
_cell_volume 1299.8(3)
_computing_cell_refinement 'SAINT (Bruker, 2000)'
_computing_data_collection 'SMART (Bruker, 2000)'
_computing_data_reduction 'SAINT (Bruker, 2000)'
_computing_molecular_graphics 'SHELXTL (Sheldrick, 2008)'
_computing_publication_material
;
SHELXTL (Sheldrick, 2008), PARST (Nardelli, 1995) and PLATON
(Spek, 2009)
;
_computing_structure_refinement 'SHELXL97 (Sheldrick, 2008)'
_computing_structure_solution 'SHELXS97 (Sheldrick, 2008)'
_diffrn_ambient_temperature 273(2)
_diffrn_measured_fraction_theta_full 0.971
_diffrn_measured_fraction_theta_max 0.971
_diffrn_measurement_device_type 'Bruker SMART APEX CCD'
_diffrn_measurement_method \w
_diffrn_radiation_monochromator graphite
_diffrn_radiation_source 'fine-focus sealed tube'
_diffrn_radiation_type MoK\a
_diffrn_radiation_wavelength 0.71073
_diffrn_reflns_av_R_equivalents 0.0216
_diffrn_reflns_av_sigmaI/netI 0.0214
_diffrn_reflns_limit_h_max 10
_diffrn_reflns_limit_h_min -10
_diffrn_reflns_limit_k_max 22
_diffrn_reflns_limit_k_min -22
_diffrn_reflns_limit_l_max 8
_diffrn_reflns_limit_l_min -9
_diffrn_reflns_number 3782
_diffrn_reflns_theta_full 25.50
_diffrn_reflns_theta_max 25.50
_diffrn_reflns_theta_min 2.17
_exptl_absorpt_coefficient_mu 0.122
_exptl_absorpt_correction_T_max 0.9807
_exptl_absorpt_correction_T_min 0.9414
_exptl_absorpt_correction_type multi-scan
_exptl_absorpt_process_details '(SADABS; Bruker, 2000)'
_exptl_crystal_colour colourless
_exptl_crystal_density_diffrn 1.498
_exptl_crystal_density_method 'not measured'
_exptl_crystal_description block
_exptl_crystal_F_000 608
_exptl_crystal_size_max 0.50
_exptl_crystal_size_mid 0.29
_exptl_crystal_size_min 0.16
_refine_diff_density_max 0.149
_refine_diff_density_min -0.111
_refine_ls_extinction_coef 0.0055(15)
_refine_ls_extinction_expression Fc^*^=kFc[1+0.001xFc^2^\l^3^/sin(2\q)]^-1/4^
_refine_ls_extinction_method 'SHELXL97 (Sheldrick, 2008)'
_refine_ls_goodness_of_fit_ref 1.061
_refine_ls_hydrogen_treatment constr
_refine_ls_matrix_type full
_refine_ls_number_parameters 192
_refine_ls_number_reflns 1186
_refine_ls_number_restraints 2
_refine_ls_restrained_S_all 1.060
_refine_ls_R_factor_all 0.0329
_refine_ls_R_factor_gt 0.0320
_refine_ls_shift/su_max 0.000
_refine_ls_shift/su_mean 0.000
_refine_ls_structure_factor_coef Fsqd
_refine_ls_weighting_details 'calc w = 1/[\s^2^(Fo^2^)+(0.0593P)^2^+0.2616P] where P=(Fo^2^+2Fc^2^)/3'
_refine_ls_weighting_scheme calc
_refine_ls_wR_factor_gt 0.0877
_refine_ls_wR_factor_ref 0.0883
_reflns_number_gt 1150
_reflns_number_total 1186
_reflns_threshold_expression I>2\s(I)
_cod_data_source_file is5064.cif
_cod_data_source_block I
_cod_original_cell_volume 1299.9(3)
_cod_original_sg_symbol_H-M 'C c'
_cod_database_code 2234276
_cod_database_fobs_code 2234276

loop_
_symmetry_equiv_pos_as_xyz
'x, y, z'
'x, -y, z+1/2'
'x+1/2, y+1/2, z'
'x+1/2, -y+1/2, z+1/2'

loop_
_atom_site_type_symbol
_atom_site_label
_atom_site_fract_x
_atom_site_fract_y
_atom_site_fract_z
_atom_site_U_iso_or_equiv
_atom_site_adp_type
_atom_site_calc_flag
_atom_site_refinement_flags
_atom_site_occupancy
_atom_site_symmetry_multiplicity
O O1 -0.1173(2) 0.24543(13) -0.1523(3) 0.0625(6) Uani d . 1 1
O O2 0.0800(2) 0.27301(10) 0.0543(2) 0.0534(5) Uani d . 1 1
O O3 0.0473(3) 0.48885(12) 0.3047(4) 0.0795(8) Uani d . 1 1
O O4 0.2371(3) 0.50643(12) 0.5096(4) 0.0726(7) Uani d . 1 1
N N1 0.0456(2) 0.34305(11) 0.3929(3) 0.0405(5) Uani d . 1 1
N N2 0.1729(3) 0.29745(13) 0.6362(3) 0.0532(6) Uani d . 1 1
N N3 0.1392(3) 0.46795(12) 0.4283(3) 0.0516(6) Uani d . 1 1
C C1 0.1985(3) 0.13945(15) 0.0541(3) 0.0454(6) Uani d . 1 1
H H1A 0.2496 0.1741 0.1262 0.054 Uiso calc R 1 1
C C2 0.2552(3) 0.07076(17) 0.0578(4) 0.0539(7) Uani d . 1 1
H H2B 0.3442 0.0587 0.1312 0.065 Uiso calc R 1 1
C C3 0.1764(3) 0.02112(15) -0.0496(4) 0.0533(7) Uani d . 1 1
C C4 0.0462(3) 0.03555(17) -0.1617(4) 0.0554(7) Uani d . 1 1
H H4A -0.0035 0.0004 -0.2335 0.066 Uiso calc R 1 1
C C5 -0.0093(3) 0.10470(15) -0.1646(4) 0.0481(6) Uani d . 1 1
H H5A -0.0978 0.1163 -0.2397 0.058 Uiso calc R 1 1
C C6 0.0659(3) 0.15675(14) -0.0565(3) 0.0408(6) Uani d . 1 1
C C7 -0.0021(3) 0.22884(14) -0.0609(3) 0.0429(6) Uani d . 1 1
C C8 0.0198(4) 0.34362(15) 0.0713(4) 0.0569(7) Uani d . 1 1
H H8A -0.0514 0.3554 -0.0323 0.068 Uiso calc R 1 1
H H8B 0.1013 0.3781 0.0840 0.068 Uiso calc R 1 1
C C9 -0.0587(3) 0.34704(14) 0.2269(4) 0.0474(6) Uani d . 1 1
H H9A -0.1153 0.3912 0.2230 0.057 Uiso calc R 1 1
H H9B -0.1304 0.3081 0.2208 0.057 Uiso calc R 1 1
C C10 0.1340(3) 0.39608(14) 0.4807(4) 0.0454(6) Uani d . 1 1
C C11 0.2095(3) 0.36676(16) 0.6288(4) 0.0535(7) Uani d . 1 1
H H11A 0.2764 0.3909 0.7126 0.064 Uiso calc R 1 1
C C12 0.0761(3) 0.28463(14) 0.4928(4) 0.0435(6) Uani d . 1 1
C C13 0.0081(4) 0.21350(15) 0.4469(4) 0.0579(8) Uani d . 1 1
H H13A 0.0472 0.1798 0.5353 0.087 Uiso calc R 1 1
H H13B 0.0332 0.1984 0.3381 0.087 Uiso calc R 1 1
H H13C -0.0998 0.2165 0.4376 0.087 Uiso calc R 1 1
F F1 0.2301(3) -0.04671(11) -0.0425(3) 0.0827(7) Uani d . 1 1

loop_
_atom_site_aniso_label
_atom_site_aniso_U_11
_atom_site_aniso_U_22
_atom_site_aniso_U_33
_atom_site_aniso_U_12
_atom_site_aniso_U_13
_atom_site_aniso_U_23
O1 0.0549(11) 0.0618(12) 0.0642(14) 0.0139(10) -0.0092(10) 0.0027(11)
O2 0.0660(12) 0.0480(11) 0.0422(11) 0.0104(9) -0.0022(9) -0.0033(8)
O3 0.0938(17) 0.0483(12) 0.0877(18) 0.0064(12) -0.0103(15) 0.0188(12)
O4 0.0740(14) 0.0472(11) 0.0926(18) -0.0096(11) 0.0026(13) -0.0116(12)
N1 0.0454(10) 0.0358(10) 0.0395(12) 0.0050(8) 0.0048(9) -0.0012(9)
N2 0.0660(14) 0.0472(12) 0.0429(14) 0.0034(11) -0.0012(11) 0.0026(10)
N3 0.0562(12) 0.0392(11) 0.0598(15) 0.0043(10) 0.0113(11) -0.0010(11)
C1 0.0473(13) 0.0508(14) 0.0371(14) 0.0048(11) 0.0039(11) 0.0013(11)
C2 0.0525(15) 0.0622(18) 0.0451(15) 0.0134(13) 0.0028(12) 0.0075(13)
C3 0.0732(19) 0.0435(15) 0.0463(17) 0.0125(13) 0.0193(14) 0.0061(12)
C4 0.0673(17) 0.0485(14) 0.0510(17) -0.0084(13) 0.0119(14) -0.0089(13)
C5 0.0475(13) 0.0529(15) 0.0424(15) -0.0014(11) 0.0033(11) -0.0002(11)
C6 0.0417(11) 0.0455(13) 0.0359(14) 0.0014(10) 0.0088(10) 0.0009(10)
C7 0.0454(13) 0.0484(15) 0.0347(14) 0.0049(10) 0.0064(10) 0.0034(11)
C8 0.085(2) 0.0412(15) 0.0427(16) 0.0099(13) 0.0049(14) 0.0064(11)
C9 0.0532(14) 0.0419(13) 0.0427(15) 0.0073(11) -0.0049(11) -0.0005(11)
C10 0.0480(12) 0.0395(13) 0.0474(16) 0.0047(10) 0.0043(11) -0.0050(10)
C11 0.0553(14) 0.0476(14) 0.0531(17) 0.0011(12) -0.0038(12) -0.0071(13)
C12 0.0517(13) 0.0381(12) 0.0406(15) 0.0044(11) 0.0079(11) 0.0033(10)
C13 0.082(2) 0.0397(14) 0.0501(18) -0.0051(14) 0.0053(15) 0.0026(13)
F1 0.1168(17) 0.0497(11) 0.0819(15) 0.0242(11) 0.0175(13) 0.0035(10)

loop_
_atom_type_symbol
_atom_type_description
_atom_type_scat_dispersion_real
_atom_type_scat_dispersion_imag
_atom_type_scat_source
C C 0.0033 0.0000 'International Tables Vol C Tables 4.2.6.8 and 6.1.1.4'
H H 0.0000 0.0000 'International Tables Vol C Tables 4.2.6.8 and 6.1.1.4'
N N 0.0061 0.0000 'International Tables Vol C Tables 4.2.6.8 and 6.1.1.4'
O O 0.0106 0.0000 'International Tables Vol C Tables 4.2.6.8 and 6.1.1.4'
F F 0.0171 0.0000 'International Tables Vol C Tables 4.2.6.8 and 6.1.1.4'

loop_
_geom_angle_atom_site_label_1
_geom_angle_atom_site_label_2
_geom_angle_atom_site_label_3
_geom_angle
C7 O2 C8 117.1(2)
C12 N1 C10 104.7(2)
C12 N1 C9 126.2(2)
C10 N1 C9 129.0(2)
C12 N2 C11 105.6(2)
O3 N3 O4 123.2(3)
O3 N3 C10 119.0(2)
O4 N3 C10 117.8(3)
C2 C1 C6 120.3(3)
C2 C1 H1A 119.9
C6 C1 H1A 119.9
C3 C2 C1 118.2(3)
C3 C2 H2B 120.9
C1 C2 H2B 120.9
F1 C3 C4 118.1(3)
F1 C3 C2 118.1(3)
C4 C3 C2 123.8(3)
C3 C4 C5 117.5(3)
C3 C4 H4A 121.3
C5 C4 H4A 121.3
C4 C5 C6 120.7(3)
C4 C5 H5A 119.6
C6 C5 H5A 119.6
C1 C6 C5 119.5(2)
C1 C6 C7 122.3(2)
C5 C6 C7 118.2(2)
O1 C7 O2 124.0(2)
O1 C7 C6 124.2(3)
O2 C7 C6 111.7(2)
O2 C8 C9 110.2(2)
O2 C8 H8A 109.6
C9 C8 H8A 109.6
O2 C8 H8B 109.6
C9 C8 H8B 109.6
H8A C8 H8B 108.1
N1 C9 C8 113.4(2)
N1 C9 H9A 108.9
C8 C9 H9A 108.9
N1 C9 H9B 108.9
C8 C9 H9B 108.9
H9A C9 H9B 107.7
C11 C10 N1 107.1(2)
C11 C10 N3 126.8(3)
N1 C10 N3 126.0(2)
N2 C11 C10 109.9(3)
N2 C11 H11A 125.1
C10 C11 H11A 125.1
N2 C12 N1 112.6(2)
N2 C12 C13 123.6(2)
N1 C12 C13 123.8(3)
C12 C13 H13A 109.5
C12 C13 H13B 109.5
H13A C13 H13B 109.5
C12 C13 H13C 109.5
H13A C13 H13C 109.5
H13B C13 H13C 109.5

loop_
_geom_bond_atom_site_label_1
_geom_bond_atom_site_label_2
_geom_bond_distance
O1 C7 1.195(3)
O2 C7 1.349(3)
O2 C8 1.447(3)
O3 N3 1.225(3)
O4 N3 1.229(4)
N1 C12 1.349(3)
N1 C10 1.382(3)
N1 C9 1.470(4)
N2 C12 1.321(4)
N2 C11 1.346(4)
N3 C10 1.414(4)
C1 C2 1.385(4)
C1 C6 1.387(3)
C1 H1A 0.9300
C2 C3 1.370(4)
C2 H2B 0.9300
C3 F1 1.360(3)
C3 C4 1.364(4)
C4 C5 1.390(4)
C4 H4A 0.9300
C5 C6 1.391(4)
C5 H5A 0.9300
C6 C7 1.483(3)
C8 C9 1.507(4)
C8 H8A 0.9700
C8 H8B 0.9700
C9 H9A 0.9700
C9 H9B 0.9700
C10 C11 1.357(4)
C11 H11A 0.9300
C12 C13 1.487(4)
C13 H13A 0.9600
C13 H13B 0.9600
C13 H13C 0.9600

loop_
_geom_hbond_atom_site_label_D
_geom_hbond_atom_site_label_H
_geom_hbond_atom_site_label_A
_geom_hbond_site_symmetry_A
_geom_hbond_distance_DH
_geom_hbond_distance_HA
_geom_hbond_distance_DA
_geom_hbond_angle_DHA
_geom_hbond_publ_flag
C1 H1A O1 4_555 0.93 2.45 3.378(3) 172 yes
C2 H2B O3 3_545 0.93 2.46 3.356(4) 162 yes

loop_
_geom_torsion_atom_site_label_1
_geom_torsion_atom_site_label_2
_geom_torsion_atom_site_label_3
_geom_torsion_atom_site_label_4
_geom_torsion
C6 C1 C2 C3 -0.3(4)
C1 C2 C3 F1 -178.3(2)
C1 C2 C3 C4 0.8(4)
F1 C3 C4 C5 178.4(3)
C2 C3 C4 C5 -0.6(4)
C3 C4 C5 C6 -0.1(4)
C2 C1 C6 C5 -0.4(4)
C2 C1 C6 C7 177.9(2)
C4 C5 C6 C1 0.6(4)
C4 C5 C6 C7 -177.8(2)
C8 O2 C7 O1 2.6(4)
C8 O2 C7 C6 -175.7(2)
C1 C6 C7 O1 -178.7(3)
C5 C6 C7 O1 -0.4(4)
C1 C6 C7 O2 -0.4(3)
C5 C6 C7 O2 177.9(2)
C7 O2 C8 C9 99.1(3)
C12 N1 C9 C8 -99.5(3)
C10 N1 C9 C8 79.9(3)
O2 C8 C9 N1 70.0(3)
C12 N1 C10 C11 -1.2(3)
C9 N1 C10 C11 179.3(3)
C12 N1 C10 N3 -178.8(3)
C9 N1 C10 N3 1.7(4)
O3 N3 C10 C11 -168.7(3)
O4 N3 C10 C11 11.5(4)
O3 N3 C10 N1 8.4(4)
O4 N3 C10 N1 -171.3(3)
C12 N2 C11 C10 0.3(3)
N1 C10 C11 N2 0.6(3)
N3 C10 C11 N2 178.2(3)
C11 N2 C12 N1 -1.1(3)
C11 N2 C12 C13 179.0(3)
C10 N1 C12 N2 1.4(3)
C9 N1 C12 N2 -179.0(2)
C10 N1 C12 C13 -178.6(2)
C9 N1 C12 C13 0.9(4)

loop_
_cod_related_entry_id
_cod_related_entry_database
_cod_related_entry_code
1 ChemSpider 292984
